data_4036005
loop_
_publ_author_name
'Perretti, Marcelle D.'
'P\'erez-M\'arquez, Lidia A'
'Garc\'ia-Rodr\'iguez, Ra\'ul'
'Carrillo, Romen'

_publ_section_title
;
 Building Covalent Molecular Capsules by Thiol-Michael Addition Click
 Reaction.
;
_journal_issue 2
_journal_name_full 'The Journal of organic chemistry'
_journal_page_first 840
_journal_page_last 850
_journal_paper_doi 10.1021/acs.joc.8b02677
_journal_volume 84
_journal_year 2019
_chemical_formula_moiety 'C39 H56 O12 S3, 0.5(C H2 Cl2)'
_chemical_formula_sum 'C39.5 H57 Cl O12 S3'
_chemical_formula_weight 855.48
_space_group_crystal_system monoclinic
_space_group_IT_number 4
_space_group_name_Hall 'P 2yb'
_space_group_name_H-M_alt 'P 1 21 1'
_atom_sites_solution_hydrogens geom
_atom_sites_solution_primary dual
_audit_creation_date 2018-06-03
_audit_creation_method
;
Olex2 1.2
(compiled 2018.05.29 svn.r3508 for OlexSys, GUI svn.r5506)
;
_cell_angle_alpha 90
_cell_angle_beta 109.755(2)
_cell_angle_gamma 90
_cell_formula_units_Z 4
_cell_length_a 14.1404(2)
_cell_length_b 22.9172(3)
_cell_length_c 14.4095(2)
_cell_measurement_reflns_used 16169
_cell_measurement_temperature 293(2)
_cell_measurement_theta_max 75.8890
_cell_measurement_theta_min 3.8430
_cell_volume 4394.70(12)
_computing_cell_refinement 'CrysAlisPro 1.171.38.46 (Rigaku OD, 2015)'
_computing_data_collection 'CrysAlisPro 1.171.38.46 (Rigaku OD, 2015)'
_computing_data_reduction 'CrysAlisPro 1.171.38.46 (Rigaku OD, 2015)'
_computing_molecular_graphics 'Olex2 (Dolomanov et al., 2009)'
_computing_publication_material 'Olex2 (Dolomanov et al., 2009)'
_computing_structure_refinement 'XL (Sheldrick, 2008)'
_computing_structure_solution 'XT (Sheldrick, 2015)'
_diffrn_ambient_temperature 293(2)
_diffrn_detector 'CCD plate'
_diffrn_detector_area_resol_mean 10.5953
_diffrn_detector_type Atlas
_diffrn_measured_fraction_theta_full 0.999
_diffrn_measured_fraction_theta_max 0.989
_diffrn_measurement_details
;
List of Runs (angles in degrees, time in seconds):

  # Type    Start    End  Width  t~exp~   \w     \q     \k     \f   Frames
#--------------------------------------------------------------------------
  1  \w   -116.00 -17.00   1.00    3.00    --  -41.86 -38.00 150.00   99
  2  \w    -50.00  32.00   1.00    3.00    --  -41.86  38.00 -30.00   82
  3  \w    -50.00  32.00   1.00    3.00    --  -41.86  38.00 -60.00   82
  4  \w     23.00  98.00   1.00    3.00    --   41.86-125.00 -90.00   75
  5  \w     39.00  98.00   1.00   12.00    --  112.00 -45.00  60.00   59
  6  \w     29.00 109.00   1.00   12.00    --  112.00 -94.00  30.00   80
  7  \w     36.00 116.00   1.00   12.00    --  112.00-111.00-180.00   80
  8  \w     36.00  91.00   1.00   12.00    --  112.00 -30.00  30.00   55
  9  \w     29.00 109.00   1.00   12.00    --  112.00 -94.00 -30.00   80
 10  \w     39.00  98.00   1.00   12.00    --  112.00 -45.00 120.00   59
 11  \w    100.00 178.00   1.00   12.00    --  112.00 111.00-150.00   78
 12  \w     39.00  98.00   1.00   12.00    --  112.00 -45.00-150.00   59
 13  \w     57.00 151.00   1.00   12.00    --  112.00 178.00   0.00   94
 14  \w    100.00 178.00   1.00   12.00    --  112.00 111.00 120.00   78
 15  \w     84.00 178.00   1.00   12.00    --  112.00  30.00-150.00   94
 16  \w     36.00 116.00   1.00   12.00    --  112.00-111.00 150.00   80
 17  \w     39.00  98.00   1.00   12.00    --  112.00 -45.00 150.00   59
 18  \w     39.00  98.00   1.00   12.00    --  112.00 -45.00   0.00   59
;
_diffrn_measurement_device 'four-circle diffractometer'
_diffrn_measurement_device_type 'SuperNova, Dual, Cu at zero, Atlas'
_diffrn_measurement_method '\w scans'
_diffrn_orient_matrix_type 'CrysAlisPro convention (1999,Acta A55,543-557)'
_diffrn_orient_matrix_UB_11 -0.0890964000
_diffrn_orient_matrix_UB_12 -0.0138815000
_diffrn_orient_matrix_UB_13 -0.0941175000
_diffrn_orient_matrix_UB_21 0.0689298000
_diffrn_orient_matrix_UB_22 0.0072565000
_diffrn_orient_matrix_UB_23 -0.0622515000
_diffrn_orient_matrix_UB_31 0.0265524000
_diffrn_orient_matrix_UB_32 -0.0653844000
_diffrn_orient_matrix_UB_33 0.0130958000
_diffrn_radiation_monochromator mirror
_diffrn_radiation_probe x-ray
_diffrn_radiation_type CuK\a
_diffrn_radiation_wavelength 1.54184
_diffrn_reflns_av_R_equivalents 0.0251
_diffrn_reflns_av_unetI/netI 0.0221
_diffrn_reflns_Laue_measured_fraction_full 0.999
_diffrn_reflns_Laue_measured_fraction_max 0.989
_diffrn_reflns_limit_h_max 17
_diffrn_reflns_limit_h_min -16
_diffrn_reflns_limit_k_max 15
_diffrn_reflns_limit_k_min -28
_diffrn_reflns_limit_l_max 17
_diffrn_reflns_limit_l_min -18
_diffrn_reflns_number 36760
_diffrn_reflns_point_group_measured_fraction_full 0.999
_diffrn_reflns_point_group_measured_fraction_max 0.990
_diffrn_reflns_theta_full 67.684
_diffrn_reflns_theta_max 76.195
_diffrn_reflns_theta_min 3.787
_diffrn_source 'micro-focus sealed X-ray tube'
_diffrn_source_type 'SuperNova (Cu) X-ray Source'
_exptl_absorpt_coefficient_mu 2.584
_exptl_absorpt_correction_T_max 1.000
_exptl_absorpt_correction_T_min 0.165
_exptl_absorpt_correction_type gaussian
_exptl_absorpt_process_details
;
CrysAlisPro 1.171.38.46 (Rigaku Oxford Diffraction, 2015)
Numerical absorption correction based on gaussian integration over
			a multifaceted crystal model
Empirical absorption correction using spherical harmonics,
 implemented in SCALE3 ABSPACK scaling algorithm.
;
_exptl_crystal_colour colourless
_exptl_crystal_colour_primary colourless
_exptl_crystal_density_diffrn 1.293
_exptl_crystal_description block
_exptl_crystal_F_000 1820
_exptl_crystal_recrystallization_method DCM
_exptl_crystal_size_max 0.497
_exptl_crystal_size_mid 0.363
_exptl_crystal_size_min 0.184
_refine_diff_density_max 0.835
_refine_diff_density_min -0.435
_refine_diff_density_rms 0.055
_refine_ls_abs_structure_details
;
 Refined as an inversion twin.
;
_refine_ls_abs_structure_Flack 0.23(2)
_refine_ls_extinction_method none
_refine_ls_goodness_of_fit_ref 1.028
_refine_ls_hydrogen_treatment constr
_refine_ls_matrix_type full
_refine_ls_number_parameters 1003
_refine_ls_number_reflns 12167
_refine_ls_number_restraints 1
_refine_ls_restrained_S_all 1.028
_refine_ls_R_factor_all 0.0618
_refine_ls_R_factor_gt 0.0591
_refine_ls_shift/su_max 0.000
_refine_ls_shift/su_mean 0.000
_refine_ls_structure_factor_coef Fsqd
_refine_ls_weighting_details 'w=1/[\s^2^(Fo^2^)+(0.1228P)^2^+1.1204P] where P=(Fo^2^+2Fc^2^)/3'
_refine_ls_weighting_scheme calc
_refine_ls_wR_factor_gt 0.1735
_refine_ls_wR_factor_ref 0.1793
_reflns_Friedel_coverage 0.951
_reflns_Friedel_fraction_full 1.000
_reflns_Friedel_fraction_max 0.991
_reflns_number_gt 11450
_reflns_number_total 12167
_reflns_threshold_expression 'I > 2\s(I)'
_cod_data_source_file jo8b02677_si_002.cif
_cod_data_source_block compound_5
_cod_original_sg_symbol_H-M 'P 21'
_cod_original_formula_sum 'C39.50 H57 Cl O12 S3'
_cod_database_code 4036005
_shelx_shelxl_version_number 2017/1
_chemical_oxdiff_formula 'C162 H238 O48 S12 Cl2'
_shelx_space_group_comment
;
The symmetry employed for this shelxl refinement is uniquely defined
by the following loop, which should always be used as a source of
symmetry information in preference to the above space-group names.
They are only intended as comments.
;
_reflns_odcompleteness_completeness 99.88
_reflns_odcompleteness_iscentric 1
_reflns_odcompleteness_theta 66.97
_olex2_refinement_description
;
1. Twinned data refinement
 Scales: 0.77(2)
 0.23(2)
2. Fixed Uiso
 At 1.2 times of:
  All C(H,H) groups
 At 1.5 times of:
  All C(H,H,H) groups
3.a Free rotating group:
 Cl2S(C1AA,C1S,Cl1S)
3.b Secondary CH2 refined with riding coordinates:
 C2(H2A,H2B), C3(H3A,H3B), C4(H4A,H4B), C5(H5A,H5B), C7(H7A,H7B), C14(H14A,
 H14B), C16(H16A,H16B), C18(H18A,H18B), C20(H20A,H20B), C21(H21A,H21B),
 C22(H22A,H22B), C23(H23A,H23B), C25(H25A,H25B), C27(H27A,H27B), C29(H29A,H29B),
  C30(H30A,H30B), C31(H31A,H31B), C32(H32A,H32B), C34(H34A,H34B), C35(H35A,
 H35B), C37(H37A,H37B), C41(H41A,H41B), C42(H42A,H42B), C43(H43A,H43B),
 C44(H44A,H44B), C46(H46A,H46B), C53(H53A,H53B), C55(H55A,H55B), C57(H57A,H57B),
  C59(H59A,H59B), C61(H61A,H61B), C62(H62A,H62B), C63(H63A,H63B), C64(H64A,
 H64B), C66(H66A,H66B), C68(H68A,H68B), C70(H70A,H70B), C71(H71A,H71B),
 C72(H72A,H72B), C73(H73A,H73B), C75(H75A,H75B), C76(H76A,H76B), C78(H78A,H78B),
  C1AA(H1AA,H1AB), C1S(H1SA,H1SB)
3.c Idealised Me refined as rotating group:
 C15(H15A,H15B,H15C), C17(H17A,H17B,H17C), C36(H36A,H36B,H36C), C38(H38A,H38B,
 H38C), C54(H54A,H54B,H54C), C56(H56A,H56B,H56C), C58(H58A,H58B,H58C), C77(H77A,
 H77B,H77C)
;
_olex2_submission_special_instructions 'No special instructions were received'
_oxdiff_exptl_absorpt_empirical_details
;
Empirical correction (ABSPACK) includes:
- Absorption correction using spherical harmonics
- Frame scaling
;
_oxdiff_exptl_absorpt_empirical_full_max 1.223
_oxdiff_exptl_absorpt_empirical_full_min 0.827

loop_
_space_group_symop_operation_xyz
'x, y, z'
'-x, y+1/2, -z'

loop_
_atom_site_label
_atom_site_type_symbol
_atom_site_fract_x
_atom_site_fract_y
_atom_site_fract_z
_atom_site_U_iso_or_equiv
_atom_site_adp_type
_atom_site_occupancy
_atom_site_site_symmetry_order
_atom_site_calc_flag
_atom_site_refinement_flags_posn
C1 C 1.1057(4) 0.2249(2) 1.8029(4) 0.0636(11) Uani 1 1 d .
C2 C 1.0970(4) 0.1903(3) 1.8880(4) 0.0692(12) Uani 1 1 d .
H2A H 1.030448 0.173140 1.869178 0.083 Uiso 1 1 calc R
H2B H 1.104451 0.216383 1.943009 0.083 Uiso 1 1 calc R
C3 C 1.1751(3) 0.1419(2) 1.9212(3) 0.0632(11) Uani 1 1 d .
H3A H 1.238279 0.158879 1.962139 0.076 Uiso 1 1 calc R
H3B H 1.185547 0.125317 1.863511 0.076 Uiso 1 1 calc R
C4 C 1.0380(4) 0.0487(3) 1.8947(3) 0.0663(11) Uani 1 1 d .
H4A H 1.009337 0.019400 1.925836 0.080 Uiso 1 1 calc R
H4B H 0.986420 0.077699 1.865789 0.080 Uiso 1 1 calc R
C5 C 1.0661(3) 0.0198(3) 1.8122(3) 0.0650(12) Uani 1 1 d .
H5A H 1.087704 0.049222 1.775219 0.078 Uiso 1 1 calc R
H5B H 1.121314 -0.007190 1.840100 0.078 Uiso 1 1 calc R
C6 C 0.9767(3) -0.0123(3) 1.7449(3) 0.0613(11) Uani 1 1 d .
C7 C 0.8511(3) -0.0162(2) 1.5877(3) 0.0545(9) Uani 1 1 d .
H7A H 0.797791 -0.020218 1.615557 0.065 Uiso 1 1 calc R
H7B H 0.871399 -0.054934 1.574891 0.065 Uiso 1 1 calc R
C8 C 0.8136(3) 0.0180(2) 1.4930(3) 0.0498(8) Uani 1 1 d .
C9 C 0.7330(3) 0.0559(2) 1.4763(3) 0.0509(8) Uani 1 1 d .
C10 C 0.6921(3) 0.0846(2) 1.3847(3) 0.0504(8) Uani 1 1 d .
C11 C 0.7373(3) 0.07731(19) 1.3127(3) 0.0493(8) Uani 1 1 d .
C12 C 0.8181(3) 0.03854(19) 1.3302(3) 0.0475(8) Uani 1 1 d .
C13 C 0.8567(3) 0.00826(19) 1.4195(3) 0.0475(8) Uani 1 1 d .
C14 C 0.9434(3) -0.0342(2) 1.4364(3) 0.0567(9) Uani 1 1 d .
H14A H 0.982224 -0.035180 1.506240 0.068 Uiso 1 1 calc R
H14B H 0.987082 -0.020085 1.401878 0.068 Uiso 1 1 calc R
C15 C 0.9092(5) -0.0962(3) 1.4014(5) 0.0793(15) Uani 1 1 d .
H15A H 0.866960 -0.095218 1.333380 0.119 Uiso 1 1 calc GR
H15B H 0.872253 -0.112102 1.440451 0.119 Uiso 1 1 calc GR
H15C H 0.966897 -0.120123 1.408339 0.119 Uiso 1 1 calc GR
C16 C 0.6877(4) 0.0681(3) 1.5558(3) 0.0717(13) Uani 1 1 d .
H16A H 0.664110 0.108079 1.549733 0.086 Uiso 1 1 calc R
H16B H 0.739393 0.063795 1.619919 0.086 Uiso 1 1 calc R
C17 C 0.6012(5) 0.0276(4) 1.5497(5) 0.093(2) Uani 1 1 d .
H17A H 0.553589 0.028013 1.483882 0.139 Uiso 1 1 calc GR
H17B H 0.568919 0.040425 1.595014 0.139 Uiso 1 1 calc GR
H17C H 0.626146 -0.011361 1.566464 0.139 Uiso 1 1 calc GR
C18 C 0.5951(4) 0.1182(2) 1.3603(4) 0.0626(11) Uani 1 1 d .
H18A H 0.563716 0.120543 1.289244 0.075 Uiso 1 1 calc R
H18B H 0.549608 0.097448 1.386211 0.075 Uiso 1 1 calc R
C19 C 0.5312(5) 0.2001(3) 1.4201(6) 0.0832(16) Uani 1 1 d .
C20 C 0.5566(5) 0.2590(3) 1.4693(6) 0.0881(17) Uani 1 1 d .
H20A H 0.494820 0.280859 1.457407 0.106 Uiso 1 1 calc R
H20B H 0.586621 0.253326 1.539872 0.106 Uiso 1 1 calc R
C21 C 0.6270(5) 0.2945(3) 1.4341(5) 0.0820(15) Uani 1 1 d .
H21A H 0.597021 0.301248 1.363765 0.098 Uiso 1 1 calc R
H21B H 0.689089 0.273125 1.445684 0.098 Uiso 1 1 calc R
C22 C 0.7183(6) 0.3451(3) 1.6276(5) 0.0930(19) Uani 1 1 d .
H22A H 0.720537 0.378729 1.669143 0.112 Uiso 1 1 calc R
H22B H 0.679186 0.315057 1.645436 0.112 Uiso 1 1 calc R
C23 C 0.8240(7) 0.3228(4) 1.6485(7) 0.113(3) Uani 1 1 d .
H23A H 0.856503 0.346262 1.612033 0.136 Uiso 1 1 calc R
H23B H 0.861340 0.327760 1.718202 0.136 Uiso 1 1 calc R
C24 C 0.8286(5) 0.2598(3) 1.6217(5) 0.0812(15) Uani 1 1 d .
C25 C 0.9199(4) 0.1899(2) 1.5659(4) 0.0673(12) Uani 1 1 d .
H25A H 0.867428 0.175871 1.507431 0.081 Uiso 1 1 calc R
H25B H 0.921312 0.165414 1.621184 0.081 Uiso 1 1 calc R
C26 C 1.0205(3) 0.1883(2) 1.5506(3) 0.0554(9) Uani 1 1 d .
C27 C 1.0450(4) 0.1241(2) 1.5425(4) 0.0607(10) Uani 1 1 d .
H27A H 1.052466 0.104148 1.603931 0.073 Uiso 1 1 calc R
H27B H 0.991106 0.105548 1.490255 0.073 Uiso 1 1 calc R
C28 C 1.1993(4) 0.0772(3) 1.5561(5) 0.0790(15) Uani 1 1 d .
C29 C 1.2898(5) 0.0810(4) 1.5210(9) 0.123(4) Uani 1 1 d .
H29A H 1.278813 0.112872 1.474317 0.148 Uiso 1 1 calc R
H29B H 1.348788 0.090414 1.577140 0.148 Uiso 1 1 calc R
C30 C 1.3105(5) 0.0280(4) 1.4746(6) 0.098(2) Uani 1 1 d .
H30A H 1.327933 -0.002609 1.523932 0.117 Uiso 1 1 calc R
H30B H 1.369374 0.035290 1.456198 0.117 Uiso 1 1 calc R
C31 C 1.2022(4) 0.0542(3) 1.2732(4) 0.0771(15) Uani 1 1 d .
H31A H 1.259866 0.080078 1.292337 0.092 Uiso 1 1 calc R
H31B H 1.200747 0.033930 1.213712 0.092 Uiso 1 1 calc R
C32 C 1.1066(3) 0.0903(3) 1.2518(4) 0.0650(11) Uani 1 1 d .
H32A H 1.109872 0.112744 1.309903 0.078 Uiso 1 1 calc R
H32B H 1.101538 0.117496 1.198740 0.078 Uiso 1 1 calc R
C33 C 1.0153(3) 0.0520(3) 1.2233(3) 0.0607(11) Uani 1 1 d .
C34 C 0.8637(3) 0.0276(2) 1.2506(3) 0.0564(10) Uani 1 1 d .
H34A H 0.882393 -0.013166 1.250694 0.068 Uiso 1 1 calc R
H34B H 0.815467 0.036888 1.186346 0.068 Uiso 1 1 calc R
C35 C 0.6997(4) 0.1121(3) 1.2173(3) 0.0652(11) Uani 1 1 d .
H35A H 0.670694 0.148319 1.229958 0.078 Uiso 1 1 calc R
H35B H 0.756648 0.121979 1.197268 0.078 Uiso 1 1 calc R
C36 C 0.6222(4) 0.0807(4) 1.1329(4) 0.0840(17) Uani 1 1 d .
H36A H 0.606488 0.103944 1.074208 0.126 Uiso 1 1 calc GR
H36B H 0.562342 0.074594 1.148980 0.126 Uiso 1 1 calc GR
H36C H 0.648630 0.043736 1.122132 0.126 Uiso 1 1 calc GR
C37 C 1.0189(5) 0.2238(2) 1.4587(4) 0.0710(12) Uani 1 1 d .
H37A H 1.005847 0.264391 1.469322 0.085 Uiso 1 1 calc R
H37B H 1.085018 0.221785 1.452519 0.085 Uiso 1 1 calc R
C38 C 0.9418(7) 0.2038(3) 1.3624(5) 0.100(2) Uani 1 1 d .
H38A H 0.944555 0.228766 1.309874 0.150 Uiso 1 1 calc GR
H38B H 0.875919 0.205578 1.367470 0.150 Uiso 1 1 calc GR
H38C H 0.956261 0.164396 1.348948 0.150 Uiso 1 1 calc GR
C40 C 0.2802(5) 0.3821(3) 0.9389(6) 0.0823(16) Uani 1 1 d .
C41 C 0.1949(5) 0.3814(4) 0.9796(9) 0.128(4) Uani 1 1 d .
H41A H 0.135401 0.366604 0.928885 0.153 Uiso 1 1 calc R
H41B H 0.211669 0.354121 1.034325 0.153 Uiso 1 1 calc R
C42 C 0.1705(5) 0.4368(5) 1.0132(7) 0.109(3) Uani 1 1 d .
H42A H 0.120419 0.430137 1.044318 0.131 Uiso 1 1 calc R
H42B H 0.139670 0.461169 0.955814 0.131 Uiso 1 1 calc R
C43 C 0.2979(4) 0.4413(4) 1.2148(5) 0.0855(18) Uani 1 1 d .
H43A H 0.305199 0.471352 1.264202 0.103 Uiso 1 1 calc R
H43B H 0.242265 0.416434 1.214575 0.103 Uiso 1 1 calc R
C44 C 0.3919(4) 0.4057(3) 1.2427(4) 0.0796(16) Uani 1 1 d .
H44A H 0.385691 0.376322 1.192414 0.096 Uiso 1 1 calc R
H44B H 0.400685 0.385668 1.304359 0.096 Uiso 1 1 calc R
C45 C 0.4832(3) 0.4430(3) 1.2538(4) 0.0692(14) Uani 1 1 d .
C46 C 0.6490(3) 0.4428(2) 1.2478(3) 0.0558(10) Uani 1 1 d .
H46A H 0.698815 0.433464 1.311137 0.067 Uiso 1 1 calc R
H46B H 0.637282 0.484610 1.245414 0.067 Uiso 1 1 calc R
C47 C 0.6869(3) 0.42534(19) 1.1665(3) 0.0467(8) Uani 1 1 d .
C48 C 0.6486(3) 0.45257(17) 1.0746(3) 0.0464(8) Uani 1 1 d .
C49 C 0.6859(3) 0.43776(19) 0.9996(3) 0.0473(8) Uani 1 1 d .
C50 C 0.7595(3) 0.39351(19) 1.0148(3) 0.0489(8) Uani 1 1 d .
C51 C 0.7984(3) 0.3675(2) 1.1076(3) 0.0499(8) Uani 1 1 d .
C52 C 0.7603(3) 0.38157(19) 1.1829(3) 0.0473(8) Uani 1 1 d .
C53 C 0.7968(3) 0.3492(2) 1.2808(3) 0.0593(10) Uani 1 1 d .
H53A H 0.741380 0.345678 1.305875 0.071 Uiso 1 1 calc R
H53B H 0.816961 0.310134 1.269710 0.071 Uiso 1 1 calc R
C54 C 0.8840(4) 0.3788(3) 1.3582(4) 0.0785(15) Uani 1 1 d .
H54A H 0.941313 0.379175 1.336747 0.118 Uiso 1 1 calc GR
H54B H 0.900208 0.357849 1.419262 0.118 Uiso 1 1 calc GR
H54C H 0.865756 0.418163 1.367558 0.118 Uiso 1 1 calc GR
C55 C 0.5664(3) 0.4979(2) 1.0568(4) 0.0583(10) Uani 1 1 d .
H55A H 0.523217 0.487265 1.093972 0.070 Uiso 1 1 calc R
H55B H 0.525849 0.497770 0.987407 0.070 Uiso 1 1 calc R
C56 C 0.6071(5) 0.5598(3) 1.0864(5) 0.0798(15) Uani 1 1 d .
H56A H 0.645866 0.571802 1.046454 0.120 Uiso 1 1 calc GR
H56B H 0.648895 0.560073 1.154605 0.120 Uiso 1 1 calc GR
H56C H 0.551942 0.586264 1.076803 0.120 Uiso 1 1 calc GR
C57 C 0.7949(4) 0.3746(3) 0.9309(4) 0.0661(12) Uani 1 1 d .
H57A H 0.740687 0.380162 0.868851 0.079 Uiso 1 1 calc R
H57B H 0.810723 0.333253 0.937693 0.079 Uiso 1 1 calc R
C58 C 0.8876(5) 0.4083(4) 0.9281(5) 0.0915(19) Uani 1 1 d .
H58A H 0.909059 0.393046 0.876477 0.137 Uiso 1 1 calc GR
H58B H 0.940807 0.404200 0.990264 0.137 Uiso 1 1 calc GR
H58C H 0.870851 0.448853 0.915892 0.137 Uiso 1 1 calc GR
C59 C 0.8822(3) 0.3232(2) 1.1264(4) 0.0610(10) Uani 1 1 d .
H59A H 0.923599 0.332405 1.086625 0.073 Uiso 1 1 calc R
H59B H 0.924357 0.324099 1.195241 0.073 Uiso 1 1 calc R
C60 C 0.8958(3) 0.2251(3) 1.0826(3) 0.0626(11) Uani 1 1 d .
C61 C 0.8444(4) 0.1670(2) 1.0597(4) 0.0637(11) Uani 1 1 d .
H61A H 0.772222 0.172805 1.037554 0.076 Uiso 1 1 calc R
H61B H 0.863067 0.143613 1.119226 0.076 Uiso 1 1 calc R
C62 C 0.8722(4) 0.1343(3) 0.9802(4) 0.0668(11) Uani 1 1 d .
H62A H 0.841333 0.095973 0.971300 0.080 Uiso 1 1 calc R
H62B H 0.944486 0.128903 1.002370 0.080 Uiso 1 1 calc R
C63 C 0.7195(4) 0.1346(3) 0.7924(4) 0.0758(14) Uani 1 1 d .
H63A H 0.698323 0.149141 0.725236 0.091 Uiso 1 1 calc R
H63B H 0.733941 0.093379 0.790492 0.091 Uiso 1 1 calc R
C64 C 0.6340(4) 0.1418(3) 0.8314(5) 0.0770(14) Uani 1 1 d .
H64A H 0.652436 0.124771 0.896773 0.092 Uiso 1 1 calc R
H64B H 0.575459 0.121152 0.788869 0.092 Uiso 1 1 calc R
C65 C 0.6086(4) 0.2054(3) 0.8362(4) 0.0691(12) Uani 1 1 d .
C66 C 0.5646(3) 0.2769(2) 0.9333(4) 0.0638(11) Uani 1 1 d .
H66A H 0.556239 0.299711 0.874306 0.077 Uiso 1 1 calc R
H66B H 0.617088 0.294850 0.987695 0.077 Uiso 1 1 calc R
C67 C 0.4662(3) 0.2760(2) 0.9553(3) 0.0553(9) Uani 1 1 d .
C68 C 0.3864(3) 0.2430(2) 0.8751(3) 0.0598(10) Uani 1 1 d .
H68A H 0.403955 0.202010 0.878032 0.072 Uiso 1 1 calc R
H68B H 0.322241 0.246524 0.885264 0.072 Uiso 1 1 calc R
C69 C 0.3695(4) 0.2281(2) 0.7068(4) 0.0644(11) Uani 1 1 d .
C70 C 0.3731(5) 0.2578(3) 0.6161(4) 0.0776(15) Uani 1 1 d .
H70A H 0.354931 0.229748 0.562536 0.093 Uiso 1 1 calc R
H70B H 0.441672 0.269998 0.627017 0.093 Uiso 1 1 calc R
C71 C 0.3042(4) 0.3112(3) 0.5838(4) 0.0689(12) Uani 1 1 d .
H71A H 0.297552 0.329498 0.642014 0.083 Uiso 1 1 calc R
H71B H 0.237920 0.298024 0.543096 0.083 Uiso 1 1 calc R
C72 C 0.4527(4) 0.3956(3) 0.6140(4) 0.0709(13) Uani 1 1 d .
H72A H 0.495693 0.364001 0.648927 0.085 Uiso 1 1 calc R
H72B H 0.491538 0.419524 0.584399 0.085 Uiso 1 1 calc R
C73 C 0.4242(3) 0.4324(3) 0.6879(3) 0.0609(11) Uani 1 1 d .
H73A H 0.371670 0.459698 0.653340 0.073 Uiso 1 1 calc R
H73B H 0.398588 0.407462 0.728400 0.073 Uiso 1 1 calc R
C74 C 0.5147(3) 0.4653(2) 0.7522(3) 0.0567(10) Uani 1 1 d .
C75 C 0.6487(3) 0.4697(2) 0.9027(3) 0.0578(10) Uani 1 1 d .
H75A H 0.632545 0.509760 0.913160 0.069 Uiso 1 1 calc R
H75B H 0.700390 0.470093 0.872300 0.069 Uiso 1 1 calc R
C76 C 0.4762(5) 0.2428(3) 1.0514(4) 0.0754(14) Uani 1 1 d .
H76A H 0.411486 0.243258 1.060991 0.091 Uiso 1 1 calc R
H76B H 0.492472 0.202414 1.043399 0.091 Uiso 1 1 calc R
C77 C 0.5548(7) 0.2669(4) 1.1437(5) 0.105(2) Uani 1 1 d .
H77A H 0.620616 0.257240 1.143049 0.158 Uiso 1 1 calc GR
H77B H 0.545300 0.250068 1.200938 0.158 Uiso 1 1 calc GR
H77C H 0.548031 0.308503 1.145338 0.158 Uiso 1 1 calc GR
C78 C 1.1004(4) 0.2171(2) 1.6364(3) 0.0622(11) Uani 1 1 d .
H78A H 1.165782 0.212204 1.629313 0.075 Uiso 1 1 calc R
H78B H 1.086851 0.258586 1.636925 0.075 Uiso 1 1 calc R
Cl2S Cl 1.2727(2) 0.2406(3) 1.1736(3) 0.246(3) Uani 1 1 d .
C1AA C 0.4390(2) 0.3401(2) 0.9586(4) 0.0601(10) Uani 1 1 d G
H1AA H 0.493373 0.360525 1.007542 0.072 Uiso 1 1 calc R
H1AB H 0.428181 0.358105 0.894919 0.072 Uiso 1 1 calc R
C1S C 1.2430(2) 0.2408(3) 1.2824(3) 0.301(16) Uani 1 1 d G
H1SA H 1.304773 0.239558 1.338537 0.361 Uiso 1 1 calc R
H1SB H 1.204888 0.205864 1.284220 0.361 Uiso 1 1 calc R
Cl1S Cl 1.1724(2) 0.3029(3) 1.2930(3) 0.249(3) Uani 1 1 d G
O1 O 1.1150(6) 0.2761(2) 1.8014(4) 0.119(2) Uani 1 1 d .
O2 O 1.1007(3) 0.19090(17) 1.7281(3) 0.0714(9) Uani 1 1 d .
O3 O 0.7716(4) 0.2212(3) 1.6297(4) 0.1024(15) Uani 1 1 d .
O4 O 0.9012(3) 0.24990(18) 1.5852(4) 0.0801(11) Uani 1 1 d .
O5 O 0.4545(5) 0.1768(3) 1.4055(7) 0.152(3) Uani 1 1 d .
O6 O 0.6109(3) 0.17670(17) 1.4011(3) 0.0716(9) Uani 1 1 d .
O7 O 0.9987(3) 0.0150(3) 1.1621(4) 0.1078(19) Uani 1 1 d .
O8 O 0.9525(2) 0.06473(15) 1.2714(2) 0.0556(7) Uani 1 1 d .
O9 O 1.1821(4) 0.0400(3) 1.6054(5) 0.1169(19) Uani 1 1 d .
O10 O 1.1377(3) 0.12090(17) 1.5211(3) 0.0684(8) Uani 1 1 d .
O11 O 0.9458(3) -0.0565(2) 1.7658(3) 0.0846(12) Uani 1 1 d .
O12 O 0.9362(2) 0.01428(16) 1.6570(2) 0.0602(7) Uani 1 1 d .
O13 O 0.2869(5) 0.4129(4) 0.8744(5) 0.125(2) Uani 1 1 d .
O14 O 0.3482(3) 0.34362(18) 0.9837(3) 0.0715(9) Uani 1 1 d .
O15 O 0.4895(3) 0.4942(2) 1.2732(4) 0.1018(17) Uani 1 1 d .
O16 O 0.5557(2) 0.41191(16) 1.2366(2) 0.0592(7) Uani 1 1 d .
O17 O 0.9794(3) 0.2341(3) 1.0846(5) 0.113(2) Uani 1 1 d .
O18 O 0.8381(2) 0.26604(15) 1.1009(3) 0.0623(8) Uani 1 1 d .
O19 O 0.6017(3) 0.2401(3) 0.7721(3) 0.0910(13) Uani 1 1 d .
O20 O 0.5924(3) 0.21818(18) 0.9193(3) 0.0716(9) Uani 1 1 d .
O21 O 0.3636(4) 0.1769(2) 0.7151(3) 0.0963(14) Uani 1 1 d .
O22 O 0.3781(3) 0.26637(16) 0.7790(2) 0.0644(8) Uani 1 1 d .
O23 O 0.5467(4) 0.5086(3) 0.7279(3) 0.0990(15) Uani 1 1 d .
O24 O 0.5590(2) 0.43976(15) 0.8384(2) 0.0584(7) Uani 1 1 d .
S1 S 1.14185(10) 0.08390(7) 1.98931(8) 0.0662(3) Uani 1 1 d .
S2 S 1.21571(14) 0.00137(10) 1.37069(15) 0.0971(5) Uani 1 1 d .
S3 S 0.65478(16) 0.36564(8) 1.49931(15) 0.0955(5) Uani 1 1 d .
S4 S 0.26846(15) 0.47553(10) 1.09464(15) 0.1013(6) Uani 1 1 d .
S5 S 0.34705(10) 0.36487(7) 0.51647(9) 0.0716(3) Uani 1 1 d .
S6 S 0.83310(9) 0.17171(7) 0.86331(9) 0.0684(3) Uani 1 1 d .

loop_
_atom_site_aniso_label
_atom_site_aniso_U_11
_atom_site_aniso_U_22
_atom_site_aniso_U_33
_atom_site_aniso_U_23
_atom_site_aniso_U_13
_atom_site_aniso_U_12
C1 0.055(2) 0.064(3) 0.064(2) -0.008(2) 0.0098(18) 0.002(2)
C2 0.078(3) 0.066(3) 0.068(3) -0.002(2) 0.030(2) 0.013(2)
C3 0.051(2) 0.071(3) 0.059(2) -0.002(2) 0.0078(17) 0.003(2)
C4 0.065(3) 0.073(3) 0.060(2) -0.006(2) 0.0199(19) 0.002(2)
C5 0.047(2) 0.086(3) 0.057(2) -0.011(2) 0.0112(17) 0.003(2)
C6 0.056(2) 0.080(3) 0.0458(18) 0.003(2) 0.0147(16) -0.007(2)
C7 0.050(2) 0.057(2) 0.0490(18) 0.0026(17) 0.0069(15) -0.0098(18)
C8 0.0441(18) 0.054(2) 0.0466(17) 0.0018(16) 0.0090(14) -0.0085(16)
C9 0.052(2) 0.053(2) 0.0484(18) -0.0042(16) 0.0181(15) -0.0047(17)
C10 0.0480(18) 0.049(2) 0.0525(18) -0.0035(17) 0.0147(14) 0.0000(16)
C11 0.0488(18) 0.048(2) 0.0500(18) -0.0002(16) 0.0147(14) -0.0047(16)
C12 0.0450(18) 0.049(2) 0.0479(17) -0.0022(16) 0.0156(14) -0.0065(15)
C13 0.0386(16) 0.050(2) 0.0511(18) -0.0054(16) 0.0117(13) -0.0066(15)
C14 0.0453(19) 0.056(2) 0.065(2) -0.0010(19) 0.0139(16) 0.0000(18)
C15 0.070(3) 0.064(3) 0.097(4) -0.011(3) 0.018(3) 0.003(3)
C16 0.083(3) 0.086(4) 0.052(2) 0.001(2) 0.032(2) 0.013(3)
C17 0.074(3) 0.141(7) 0.077(3) 0.024(4) 0.043(3) 0.009(4)
C18 0.066(3) 0.059(3) 0.063(2) 0.001(2) 0.022(2) 0.010(2)
C19 0.070(3) 0.071(3) 0.121(5) -0.014(3) 0.049(3) 0.000(3)
C20 0.090(4) 0.073(4) 0.118(5) -0.003(3) 0.058(4) 0.016(3)
C21 0.100(4) 0.071(3) 0.081(3) 0.006(3) 0.039(3) 0.008(3)
C22 0.111(5) 0.085(4) 0.096(4) -0.017(3) 0.052(4) 0.014(4)
C23 0.106(5) 0.108(6) 0.120(6) -0.047(5) 0.029(4) 0.016(5)
C24 0.086(4) 0.082(4) 0.075(3) -0.004(3) 0.026(3) 0.013(3)
C25 0.058(2) 0.053(3) 0.088(3) -0.008(2) 0.022(2) -0.002(2)
C26 0.054(2) 0.049(2) 0.061(2) -0.0026(18) 0.0163(17) -0.0007(17)
C27 0.061(2) 0.052(2) 0.071(2) 0.002(2) 0.024(2) -0.0013(19)
C28 0.070(3) 0.062(3) 0.098(4) -0.015(3) 0.019(3) 0.005(3)
C29 0.054(3) 0.091(5) 0.217(10) -0.065(6) 0.035(4) -0.011(3)
C30 0.067(3) 0.114(6) 0.103(4) -0.014(4) 0.018(3) 0.014(4)
C31 0.054(2) 0.101(4) 0.084(3) -0.018(3) 0.034(2) -0.009(3)
C32 0.058(2) 0.069(3) 0.074(3) 0.000(2) 0.029(2) -0.008(2)
C33 0.048(2) 0.080(3) 0.057(2) -0.005(2) 0.0221(17) 0.001(2)
C34 0.052(2) 0.064(3) 0.054(2) -0.0091(19) 0.0204(16) -0.0086(19)
C35 0.066(3) 0.070(3) 0.060(2) 0.015(2) 0.022(2) 0.003(2)
C36 0.073(3) 0.116(5) 0.053(2) 0.005(3) 0.007(2) 0.003(3)
C37 0.091(3) 0.054(3) 0.062(2) 0.008(2) 0.019(2) 0.006(3)
C38 0.138(6) 0.071(4) 0.066(3) 0.002(3) 0.001(3) 0.019(4)
C40 0.076(3) 0.068(3) 0.105(4) -0.025(3) 0.033(3) 0.005(3)
C41 0.067(4) 0.107(6) 0.218(11) -0.074(7) 0.060(5) -0.022(4)
C42 0.069(4) 0.135(7) 0.114(5) -0.025(5) 0.018(3) 0.019(4)
C43 0.056(3) 0.120(5) 0.088(3) -0.028(4) 0.035(2) -0.008(3)
C44 0.056(3) 0.112(5) 0.076(3) 0.005(3) 0.029(2) -0.006(3)
C45 0.049(2) 0.099(4) 0.063(2) -0.021(3) 0.0233(18) -0.001(2)
C46 0.0441(19) 0.067(3) 0.0546(19) -0.0095(19) 0.0146(15) -0.0025(18)
C47 0.0364(16) 0.051(2) 0.0519(18) -0.0029(16) 0.0134(13) -0.0044(15)
C48 0.0345(15) 0.0443(19) 0.0552(18) 0.0006(16) 0.0085(13) -0.0054(14)
C49 0.0396(17) 0.048(2) 0.0499(17) 0.0029(16) 0.0096(14) -0.0062(15)
C50 0.0415(17) 0.052(2) 0.0535(18) -0.0051(17) 0.0163(14) -0.0073(15)
C51 0.0386(16) 0.049(2) 0.061(2) -0.0016(17) 0.0142(14) 0.0000(15)
C52 0.0398(17) 0.050(2) 0.0486(17) 0.0012(16) 0.0097(13) -0.0028(15)
C53 0.056(2) 0.063(3) 0.055(2) 0.0081(19) 0.0127(17) 0.0036(19)
C54 0.066(3) 0.095(4) 0.058(2) 0.009(3) 0.000(2) 0.007(3)
C55 0.0380(18) 0.057(2) 0.075(3) 0.005(2) 0.0123(16) 0.0033(17)
C56 0.071(3) 0.056(3) 0.104(4) -0.007(3) 0.019(3) 0.000(2)
C57 0.061(2) 0.079(3) 0.064(2) -0.010(2) 0.0279(19) -0.010(2)
C58 0.083(4) 0.110(5) 0.102(4) -0.002(4) 0.058(3) -0.013(4)
C59 0.046(2) 0.063(3) 0.072(2) -0.001(2) 0.0179(18) 0.0096(19)
C60 0.054(2) 0.072(3) 0.064(2) -0.001(2) 0.0230(18) 0.020(2)
C61 0.069(3) 0.062(3) 0.068(2) 0.008(2) 0.033(2) 0.013(2)
C62 0.063(3) 0.062(3) 0.076(3) 0.002(2) 0.024(2) 0.016(2)
C63 0.080(3) 0.076(3) 0.070(3) -0.011(3) 0.024(2) 0.010(3)
C64 0.069(3) 0.072(3) 0.089(3) -0.014(3) 0.025(3) -0.007(3)
C65 0.048(2) 0.077(3) 0.081(3) 0.007(3) 0.021(2) 0.008(2)
C66 0.051(2) 0.062(3) 0.077(3) -0.008(2) 0.0196(19) -0.005(2)
C67 0.055(2) 0.049(2) 0.064(2) -0.0017(18) 0.0221(17) -0.0021(18)
C68 0.056(2) 0.060(3) 0.067(2) -0.001(2) 0.0258(19) -0.011(2)
C69 0.053(2) 0.060(3) 0.068(3) -0.007(2) 0.0050(19) 0.008(2)
C70 0.084(3) 0.076(3) 0.065(3) -0.007(3) 0.015(2) 0.021(3)
C71 0.058(2) 0.065(3) 0.070(3) -0.002(2) 0.003(2) 0.003(2)
C72 0.052(2) 0.077(3) 0.077(3) -0.017(3) 0.013(2) 0.007(2)
C73 0.049(2) 0.078(3) 0.0488(19) -0.004(2) 0.0075(16) 0.003(2)
C74 0.053(2) 0.060(3) 0.0503(19) 0.0017(19) 0.0082(16) -0.0004(19)
C75 0.049(2) 0.064(3) 0.0519(19) 0.0088(19) 0.0057(15) -0.0117(19)
C76 0.100(4) 0.059(3) 0.070(3) 0.000(2) 0.032(3) -0.003(3)
C77 0.138(7) 0.088(5) 0.071(3) 0.001(3) 0.011(4) 0.006(5)
C78 0.066(3) 0.058(3) 0.061(2) -0.001(2) 0.0190(19) -0.008(2)
Cl2S 0.284(6) 0.280(7) 0.207(4) -0.003(5) 0.128(5) -0.004(6)
C1AA 0.059(2) 0.051(2) 0.075(3) -0.004(2) 0.029(2) -0.0029(19)
C1S 0.29(3) 0.22(2) 0.49(5) -0.02(3) 0.26(3) -0.02(2)
Cl1S 0.197(4) 0.345(9) 0.187(4) -0.084(5) 0.043(3) -0.070(5)
O1 0.203(7) 0.063(3) 0.089(3) -0.015(2) 0.046(4) -0.021(3)
O2 0.095(2) 0.0583(19) 0.0602(17) -0.0012(15) 0.0254(17) -0.0015(18)
O3 0.115(4) 0.099(4) 0.116(3) 0.022(3) 0.067(3) 0.022(3)
O4 0.066(2) 0.061(2) 0.116(3) -0.017(2) 0.034(2) 0.0021(17)
O5 0.095(4) 0.114(5) 0.271(10) -0.047(6) 0.093(5) 0.006(4)
O6 0.076(2) 0.0580(19) 0.084(2) -0.0036(17) 0.0310(17) 0.0082(17)
O7 0.081(3) 0.146(5) 0.112(3) -0.075(3) 0.052(2) -0.032(3)
O8 0.0551(15) 0.0572(17) 0.0617(15) -0.0036(13) 0.0290(12) -0.0030(13)
O9 0.101(4) 0.083(3) 0.161(5) 0.028(4) 0.037(3) 0.036(3)
O10 0.0661(19) 0.065(2) 0.080(2) -0.0024(17) 0.0329(16) 0.0048(16)
O11 0.080(2) 0.095(3) 0.0636(19) 0.019(2) 0.0032(17) -0.016(2)
O12 0.0569(16) 0.068(2) 0.0473(13) 0.0011(14) 0.0068(12) -0.0112(15)
O13 0.111(4) 0.131(5) 0.131(4) 0.027(4) 0.038(4) 0.055(4)
O14 0.071(2) 0.070(2) 0.086(2) -0.0070(18) 0.0436(18) 0.0007(17)
O15 0.079(3) 0.101(4) 0.141(4) -0.059(3) 0.058(3) -0.010(2)
O16 0.0481(14) 0.0645(19) 0.0692(17) -0.0018(15) 0.0255(13) -0.0003(14)
O17 0.060(2) 0.103(4) 0.178(5) -0.058(4) 0.045(3) 0.001(2)
O18 0.0603(17) 0.0572(18) 0.0763(19) 0.0056(15) 0.0321(15) 0.0155(14)
O19 0.078(2) 0.108(4) 0.096(3) 0.006(3) 0.041(2) 0.027(2)
O20 0.0596(18) 0.071(2) 0.085(2) -0.0017(19) 0.0258(16) 0.0097(17)
O21 0.128(4) 0.063(3) 0.084(2) -0.014(2) 0.018(2) -0.008(3)
O22 0.0727(19) 0.0558(18) 0.0632(17) -0.0037(14) 0.0209(14) 0.0015(15)
O23 0.101(3) 0.100(3) 0.071(2) 0.026(2) -0.004(2) -0.023(3)
O24 0.0513(15) 0.0589(18) 0.0536(14) 0.0046(13) 0.0030(12) -0.0112(13)
S1 0.0716(6) 0.0724(7) 0.0473(5) -0.0009(5) 0.0104(4) -0.0004(6)
S2 0.0841(10) 0.0989(12) 0.1006(10) 0.0010(9) 0.0212(8) 0.0267(9)
S3 0.1253(14) 0.0632(8) 0.1101(11) 0.0018(8) 0.0557(11) 0.0046(9)
S4 0.0932(11) 0.1005(13) 0.1033(11) -0.0257(10) 0.0242(9) 0.0230(10)
S5 0.0714(7) 0.0724(8) 0.0580(6) -0.0083(5) 0.0050(5) 0.0021(6)
S6 0.0576(6) 0.0821(8) 0.0695(6) 0.0039(6) 0.0270(5) 0.0130(6)

loop_
_atom_type_symbol
_atom_type_description
_atom_type_scat_dispersion_real
_atom_type_scat_dispersion_imag
_atom_type_scat_source
C C 0.0181 0.0091 'International Tables Vol C Tables 4.2.6.8 and 6.1.1.4'
H H 0.0000 0.0000 'International Tables Vol C Tables 4.2.6.8 and 6.1.1.4'
Cl Cl 0.3639 0.7018 'International Tables Vol C Tables 4.2.6.8 and 6.1.1.4'
O O 0.0492 0.0322 'International Tables Vol C Tables 4.2.6.8 and 6.1.1.4'
S S 0.3331 0.5567 'International Tables Vol C Tables 4.2.6.8 and 6.1.1.4'

loop_
_exptl_crystal_face_index_h
_exptl_crystal_face_index_k
_exptl_crystal_face_index_l
_exptl_crystal_face_perp_dist
5 -9 3 0.1844
-3 -12 -3 0.1719
-5 -7 -4 0.1787
-7 3 -3 0.2243
4 11 4 0.1868
-1 -14 4 0.1885
2 -10 5 0.1862
7 2 -8 0.0720
-3 14 1 0.2727
-5 7 8 0.1285
2 14 2 0.2015
-1 -12 5 0.1687
5 -10 -6 0.1738
2 2 8 0.2155
9 -5 -3 0.1471
-1 -5 -8 0.1669
0 11 6 0.1664
-1 13 5 0.1778
2 -15 0 0.2155
-4 -3 9 0.1681
7 3 3 0.2300
-8 -7 4 0.1494
-7 -10 3 0.1514
-8 3 7 0.1111
9 3 -4 0.1502
-9 3 3 0.1849
-7 -2 8 0.1069

loop_
_geom_angle_atom_site_label_1
_geom_angle_atom_site_label_2
_geom_angle_atom_site_label_3
_geom_angle
O1 C1 C2 125.5(5)
O1 C1 O2 123.4(6)
O2 C1 C2 111.2(5)
C1 C2 H2A 109.0
C1 C2 H2B 109.0
C1 C2 C3 113.0(4)
H2A C2 H2B 107.8
C3 C2 H2A 109.0
C3 C2 H2B 109.0
C2 C3 H3A 108.7
C2 C3 H3B 108.7
C2 C3 S1 114.3(4)
H3A C3 H3B 107.6
S1 C3 H3A 108.7
S1 C3 H3B 108.7
H4A C4 H4B 107.5
C5 C4 H4A 108.6
C5 C4 H4B 108.6
C5 C4 S1 114.8(4)
S1 C4 H4A 108.6
S1 C4 H4B 108.6
C4 C5 H5A 109.8
C4 C5 H5B 109.8
H5A C5 H5B 108.2
C6 C5 C4 109.4(4)
C6 C5 H5A 109.8
C6 C5 H5B 109.8
O11 C6 C5 124.0(5)
O11 C6 O12 123.5(4)
O12 C6 C5 112.5(5)
H7A C7 H7B 108.3
C8 C7 H7A 109.9
C8 C7 H7B 109.9
O12 C7 H7A 109.9
O12 C7 H7B 109.9
O12 C7 C8 109.1(3)
C9 C8 C7 119.9(4)
C9 C8 C13 120.6(4)
C13 C8 C7 119.4(4)
C8 C9 C10 120.4(4)
C8 C9 C16 121.1(4)
C10 C9 C16 118.5(4)
C9 C10 C18 120.5(4)
C11 C10 C9 119.5(4)
C11 C10 C18 119.7(4)
C10 C11 C12 119.4(4)
C10 C11 C35 119.9(4)
C12 C11 C35 120.6(4)
C11 C12 C34 120.0(4)
C13 C12 C11 121.3(4)
C13 C12 C34 118.7(4)
C8 C13 C14 120.9(4)
C12 C13 C8 118.7(4)
C12 C13 C14 120.4(4)
C13 C14 H14A 108.9
C13 C14 H14B 108.9
C13 C14 C15 113.2(4)
H14A C14 H14B 107.8
C15 C14 H14A 108.9
C15 C14 H14B 108.9
C14 C15 H15A 109.5
C14 C15 H15B 109.5
C14 C15 H15C 109.5
H15A C15 H15B 109.5
H15A C15 H15C 109.5
H15B C15 H15C 109.5
C9 C16 H16A 109.1
C9 C16 H16B 109.1
C9 C16 C17 112.5(5)
H16A C16 H16B 107.8
C17 C16 H16A 109.1
C17 C16 H16B 109.1
C16 C17 H17A 109.5
C16 C17 H17B 109.5
C16 C17 H17C 109.5
H17A C17 H17B 109.5
H17A C17 H17C 109.5
H17B C17 H17C 109.5
C10 C18 H18A 109.2
C10 C18 H18B 109.2
H18A C18 H18B 107.9
O6 C18 C10 111.9(4)
O6 C18 H18A 109.2
O6 C18 H18B 109.2
O5 C19 C20 123.6(6)
O5 C19 O6 124.7(6)
O6 C19 C20 111.5(5)
C19 C20 H20A 108.8
C19 C20 H20B 108.8
H20A C20 H20B 107.7
C21 C20 C19 114.0(5)
C21 C20 H20A 108.8
C21 C20 H20B 108.8
C20 C21 H21A 109.5
C20 C21 H21B 109.5
C20 C21 S3 110.9(5)
H21A C21 H21B 108.0
S3 C21 H21A 109.5
S3 C21 H21B 109.5
H22A C22 H22B 107.7
C23 C22 H22A 108.8
C23 C22 H22B 108.8
C23 C22 S3 113.9(5)
S3 C22 H22A 108.8
S3 C22 H22B 108.8
C22 C23 H23A 108.9
C22 C23 H23B 108.9
H23A C23 H23B 107.7
C24 C23 C22 113.6(7)
C24 C23 H23A 108.9
C24 C23 H23B 108.9
O3 C24 C23 125.6(7)
O3 C24 O4 122.4(6)
O4 C24 C23 112.0(7)
H25A C25 H25B 108.5
C26 C25 H25A 110.3
C26 C25 H25B 110.3
O4 C25 H25A 110.3
O4 C25 H25B 110.3
O4 C25 C26 107.1(4)
C25 C26 C27 106.5(4)
C25 C26 C37 111.7(4)
C25 C26 C78 110.5(4)
C27 C26 C37 112.3(4)
C78 C26 C27 110.9(4)
C78 C26 C37 105.1(4)
C26 C27 H27A 110.1
C26 C27 H27B 110.1
H27A C27 H27B 108.4
O10 C27 C26 108.1(4)
O10 C27 H27A 110.1
O10 C27 H27B 110.1
O9 C28 C29 127.1(7)
O9 C28 O10 122.4(6)
O10 C28 C29 110.5(7)
C28 C29 H29A 108.5
C28 C29 H29B 108.5
H29A C29 H29B 107.5
C30 C29 C28 115.1(6)
C30 C29 H29A 108.5
C30 C29 H29B 108.5
C29 C30 H30A 107.8
C29 C30 H30B 107.8
C29 C30 S2 117.9(5)
H30A C30 H30B 107.2
S2 C30 H30A 107.8
S2 C30 H30B 107.8
H31A C31 H31B 107.9
C32 C31 H31A 109.2
C32 C31 H31B 109.2
C32 C31 S2 111.9(3)
S2 C31 H31A 109.2
S2 C31 H31B 109.2
C31 C32 H32A 109.4
C31 C32 H32B 109.4
H32A C32 H32B 108.0
C33 C32 C31 111.1(5)
C33 C32 H32A 109.4
C33 C32 H32B 109.4
O7 C33 C32 123.9(4)
O7 C33 O8 122.9(5)
O8 C33 C32 113.2(4)
C12 C34 H34A 110.2
C12 C34 H34B 110.2
H34A C34 H34B 108.5
O8 C34 C12 107.7(3)
O8 C34 H34A 110.2
O8 C34 H34B 110.2
C11 C35 H35A 108.6
C11 C35 H35B 108.7
H35A C35 H35B 107.6
C36 C35 C11 114.4(5)
C36 C35 H35A 108.7
C36 C35 H35B 108.7
C35 C36 H36A 109.5
C35 C36 H36B 109.5
C35 C36 H36C 109.5
H36A C36 H36B 109.5
H36A C36 H36C 109.5
H36B C36 H36C 109.5
C26 C37 H37A 108.5
C26 C37 H37B 108.5
H37A C37 H37B 107.5
C38 C37 C26 114.9(5)
C38 C37 H37A 108.5
C38 C37 H37B 108.5
C37 C38 H38A 109.5
C37 C38 H38B 109.5
C37 C38 H38C 109.5
H38A C38 H38B 109.5
H38A C38 H38C 109.5
H38B C38 H38C 109.5
O13 C40 C41 126.3(8)
O13 C40 O14 123.0(6)
O14 C40 C41 110.7(8)
C40 C41 H41A 108.4
C40 C41 H41B 108.4
H41A C41 H41B 107.4
C42 C41 C40 115.7(8)
C42 C41 H41A 108.4
C42 C41 H41B 108.4
C41 C42 H42A 108.1
C41 C42 H42B 108.1
C41 C42 S4 116.9(5)
H42A C42 H42B 107.3
S4 C42 H42A 108.1
S4 C42 H42B 108.1
H43A C43 H43B 107.8
C44 C43 H43A 109.0
C44 C43 H43B 109.0
C44 C43 S4 112.8(4)
S4 C43 H43A 109.0
S4 C43 H43B 109.0
C43 C44 H44A 109.3
C43 C44 H44B 109.3
C43 C44 C45 111.7(6)
H44A C44 H44B 107.9
C45 C44 H44A 109.3
C45 C44 H44B 109.3
O15 C45 C44 124.8(5)
O15 C45 O16 124.1(5)
O16 C45 C44 111.1(5)
H46A C46 H46B 108.2
C47 C46 H46A 109.8
C47 C46 H46B 109.8
O16 C46 H46A 109.8
O16 C46 H46B 109.8
O16 C46 C47 109.4(3)
C48 C47 C46 119.7(4)
C48 C47 C52 120.4(4)
C52 C47 C46 119.9(4)
C47 C48 C55 119.7(4)
C49 C48 C47 119.9(4)
C49 C48 C55 120.3(4)
C48 C49 C50 120.3(4)
C48 C49 C75 119.7(4)
C50 C49 C75 120.0(4)
C49 C50 C57 120.2(4)
C51 C50 C49 119.1(4)
C51 C50 C57 120.7(4)
C50 C51 C52 120.8(4)
C50 C51 C59 119.2(4)
C52 C51 C59 120.0(4)
C47 C52 C53 120.2(4)
C51 C52 C47 119.3(4)
C51 C52 C53 120.5(4)
C52 C53 H53A 108.8
C52 C53 H53B 108.8
H53A C53 H53B 107.7
C54 C53 C52 113.6(4)
C54 C53 H53A 108.8
C54 C53 H53B 108.8
C53 C54 H54A 109.5
C53 C54 H54B 109.5
C53 C54 H54C 109.5
H54A C54 H54B 109.5
H54A C54 H54C 109.5
H54B C54 H54C 109.5
C48 C55 H55A 109.0
C48 C55 H55B 109.0
C48 C55 C56 113.1(4)
H55A C55 H55B 107.8
C56 C55 H55A 109.0
C56 C55 H55B 109.0
C55 C56 H56A 109.5
C55 C56 H56B 109.5
C55 C56 H56C 109.5
H56A C56 H56B 109.5
H56A C56 H56C 109.5
H56B C56 H56C 109.5
C50 C57 H57A 109.0
C50 C57 H57B 109.0
C50 C57 C58 113.0(5)
H57A C57 H57B 107.8
C58 C57 H57A 109.0
C58 C57 H57B 109.0
C57 C58 H58A 109.5
C57 C58 H58B 109.5
C57 C58 H58C 109.5
H58A C58 H58B 109.5
H58A C58 H58C 109.5
H58B C58 H58C 109.5
C51 C59 H59A 110.0
C51 C59 H59B 110.0
H59A C59 H59B 108.4
O18 C59 C51 108.5(3)
O18 C59 H59A 110.0
O18 C59 H59B 110.0
O17 C60 C61 124.3(5)
O17 C60 O18 122.9(6)
O18 C60 C61 112.8(4)
C60 C61 H61A 109.2
C60 C61 H61B 109.2
C60 C61 C62 111.9(4)
H61A C61 H61B 107.9
C62 C61 H61A 109.2
C62 C61 H61B 109.2
C61 C62 H62A 109.0
C61 C62 H62B 109.0
C61 C62 S6 113.1(4)
H62A C62 H62B 107.8
S6 C62 H62A 109.0
S6 C62 H62B 109.0
H63A C63 H63B 107.6
C64 C63 H63A 108.7
C64 C63 H63B 108.7
C64 C63 S6 114.4(4)
S6 C63 H63A 108.7
S6 C63 H63B 108.7
C63 C64 H64A 109.5
C63 C64 H64B 109.5
C63 C64 C65 110.8(5)
H64A C64 H64B 108.1
C65 C64 H64A 109.5
C65 C64 H64B 109.5
O19 C65 C64 124.4(6)
O19 C65 O20 123.8(6)
O20 C65 C64 111.7(5)
H66A C66 H66B 108.3
C67 C66 H66A 109.8
C67 C66 H66B 109.8
O20 C66 H66A 109.8
O20 C66 H66B 109.8
O20 C66 C67 109.2(4)
C66 C67 C76 112.3(4)
C68 C67 C66 110.1(4)
C68 C67 C76 104.9(4)
C68 C67 C1AA 112.0(4)
C1AA C67 C66 104.5(4)
C1AA C67 C76 113.3(4)
C67 C68 H68A 109.6
C67 C68 H68B 109.6
H68A C68 H68B 108.2
O22 C68 C67 110.1(4)
O22 C68 H68A 109.6
O22 C68 H68B 109.6
O21 C69 C70 124.3(5)
O21 C69 O22 124.3(6)
O22 C69 C70 111.3(5)
C69 C70 H70A 108.5
C69 C70 H70B 108.5
C69 C70 C71 115.0(5)
H70A C70 H70B 107.5
C71 C70 H70A 108.5
C71 C70 H70B 108.5
C70 C71 H71A 108.6
C70 C71 H71B 108.6
C70 C71 S5 114.5(4)
H71A C71 H71B 107.6
S5 C71 H71A 108.6
S5 C71 H71B 108.6
H72A C72 H72B 107.6
C73 C72 H72A 108.6
C73 C72 H72B 108.6
C73 C72 S5 114.5(3)
S5 C72 H72A 108.6
S5 C72 H72B 108.6
C72 C73 H73A 109.7
C72 C73 H73B 109.7
H73A C73 H73B 108.2
C74 C73 C72 109.8(4)
C74 C73 H73A 109.7
C74 C73 H73B 109.7
O23 C74 C73 124.4(4)
O23 C74 O24 122.5(4)
O24 C74 C73 113.0(4)
C49 C75 H75A 110.0
C49 C75 H75B 110.0
H75A C75 H75B 108.4
O24 C75 C49 108.4(3)
O24 C75 H75A 110.0
O24 C75 H75B 110.0
C67 C76 H76A 108.5
C67 C76 H76B 108.5
H76A C76 H76B 107.5
C77 C76 C67 115.1(5)
C77 C76 H76A 108.5
C77 C76 H76B 108.5
C76 C77 H77A 109.5
C76 C77 H77B 109.5
C76 C77 H77C 109.5
H77A C77 H77B 109.5
H77A C77 H77C 109.5
H77B C77 H77C 109.5
C26 C78 H78A 109.8
C26 C78 H78B 109.8
H78A C78 H78B 108.2
O2 C78 C26 109.5(4)
O2 C78 H78A 109.8
O2 C78 H78B 109.8
C67 C1AA H1AA 110.0
C67 C1AA H1AB 110.0
H1AA C1AA H1AB 108.4
O14 C1AA C67 108.4(4)
O14 C1AA H1AA 110.0
O14 C1AA H1AB 110.0
Cl2S C1S H1SA 109.0
Cl2S C1S H1SB 109.0
Cl2S C1S Cl1S 113.0
H1SA C1S H1SB 107.8
Cl1S C1S H1SA 109.0
Cl1S C1S H1SB 109.0
C1 O2 C78 119.0(4)
C24 O4 C25 117.3(5)
C19 O6 C18 115.0(5)
C33 O8 C34 116.4(4)
C28 O10 C27 119.3(5)
C6 O12 C7 114.7(4)
C40 O14 C1AA 118.8(5)
C45 O16 C46 116.2(4)
C60 O18 C59 116.8(4)
C65 O20 C66 118.2(5)
C69 O22 C68 117.3(4)
C74 O24 C75 114.9(4)
C3 S1 C4 102.2(2)
C30 S2 C31 106.2(4)
C22 S3 C21 103.5(3)
C42 S4 C43 107.4(5)
C71 S5 C72 100.8(3)
C63 S6 C62 103.8(3)

loop_
_geom_bond_atom_site_label_1
_geom_bond_atom_site_label_2
_geom_bond_distance
C1 C2 1.501(8)
C1 O1 1.182(8)
C1 O2 1.313(6)
C2 H2A 0.9700
C2 H2B 0.9700
C2 C3 1.523(7)
C3 H3A 0.9700
C3 H3B 0.9700
C3 S1 1.806(6)
C4 H4A 0.9700
C4 H4B 0.9700
C4 C5 1.527(7)
C4 S1 1.819(5)
C5 H5A 0.9700
C5 H5B 0.9700
C5 C6 1.501(7)
C6 O11 1.181(7)
C6 O12 1.346(6)
C7 H7A 0.9700
C7 H7B 0.9700
C7 C8 1.506(6)
C7 O12 1.457(5)
C8 C9 1.388(6)
C8 C13 1.406(6)
C9 C10 1.413(6)
C9 C16 1.514(6)
C10 C11 1.400(6)
C10 C18 1.508(6)
C11 C12 1.402(6)
C11 C35 1.521(6)
C12 C13 1.401(6)
C12 C34 1.514(5)
C13 C14 1.519(6)
C14 H14A 0.9700
C14 H14B 0.9700
C14 C15 1.531(8)
C15 H15A 0.9600
C15 H15B 0.9600
C15 H15C 0.9600
C16 H16A 0.9700
C16 H16B 0.9700
C16 C17 1.514(10)
C17 H17A 0.9600
C17 H17B 0.9600
C17 H17C 0.9600
C18 H18A 0.9700
C18 H18B 0.9700
C18 O6 1.450(7)
C19 C20 1.511(10)
C19 O5 1.163(9)
C19 O6 1.357(7)
C20 H20A 0.9700
C20 H20B 0.9700
C20 C21 1.500(9)
C21 H21A 0.9700
C21 H21B 0.9700
C21 S3 1.855(7)
C22 H22A 0.9700
C22 H22B 0.9700
C22 C23 1.510(11)
C22 S3 1.824(8)
C23 H23A 0.9700
C23 H23B 0.9700
C23 C24 1.501(11)
C24 O3 1.228(9)
C24 O4 1.322(8)
C25 H25A 0.9700
C25 H25B 0.9700
C25 C26 1.511(7)
C25 O4 1.444(6)
C26 C27 1.525(7)
C26 C37 1.547(7)
C26 C78 1.516(6)
C27 H27A 0.9700
C27 H27B 0.9700
C27 O10 1.446(6)
C28 C29 1.529(11)
C28 O9 1.187(9)
C28 O10 1.312(7)
C29 H29A 0.9700
C29 H29B 0.9700
C29 C30 1.462(11)
C30 H30A 0.9700
C30 H30B 0.9700
C30 S2 1.748(7)
C31 H31A 0.9700
C31 H31B 0.9700
C31 C32 1.524(8)
C31 S2 1.815(7)
C32 H32A 0.9700
C32 H32B 0.9700
C32 C33 1.499(7)
C33 O7 1.189(7)
C33 O8 1.330(5)
C34 H34A 0.9700
C34 H34B 0.9700
C34 O8 1.463(5)
C35 H35A 0.9700
C35 H35B 0.9700
C35 C36 1.515(8)
C36 H36A 0.9600
C36 H36B 0.9600
C36 H36C 0.9600
C37 H37A 0.9700
C37 H37B 0.9700
C37 C38 1.517(8)
C38 H38A 0.9600
C38 H38B 0.9600
C38 H38C 0.9600
C40 C41 1.509(10)
C40 O13 1.196(10)
C40 O14 1.304(8)
C41 H41A 0.9700
C41 H41B 0.9700
C41 C42 1.443(12)
C42 H42A 0.9700
C42 H42B 0.9700
C42 S4 1.727(9)
C43 H43A 0.9700
C43 H43B 0.9700
C43 C44 1.496(9)
C43 S4 1.817(8)
C44 H44A 0.9700
C44 H44B 0.9700
C44 C45 1.511(8)
C45 O15 1.203(8)
C45 O16 1.338(6)
C46 H46A 0.9700
C46 H46B 0.9700
C46 C47 1.499(6)
C46 O16 1.458(5)
C47 C48 1.397(6)
C47 C52 1.405(6)
C48 C49 1.395(6)
C48 C55 1.515(6)
C49 C50 1.416(6)
C49 C75 1.506(6)
C50 C51 1.396(6)
C50 C57 1.520(6)
C51 C52 1.402(6)
C51 C59 1.513(6)
C52 C53 1.522(6)
C53 H53A 0.9700
C53 H53B 0.9700
C53 C54 1.515(7)
C54 H54A 0.9600
C54 H54B 0.9600
C54 H54C 0.9600
C55 H55A 0.9700
C55 H55B 0.9700
C55 C56 1.536(8)
C56 H56A 0.9600
C56 H56B 0.9600
C56 H56C 0.9600
C57 H57A 0.9700
C57 H57B 0.9700
C57 C58 1.534(8)
C58 H58A 0.9600
C58 H58B 0.9600
C58 H58C 0.9600
C59 H59A 0.9700
C59 H59B 0.9700
C59 O18 1.445(6)
C60 C61 1.497(8)
C60 O17 1.192(7)
C60 O18 1.327(5)
C61 H61A 0.9700
C61 H61B 0.9700
C61 C62 1.528(7)
C62 H62A 0.9700
C62 H62B 0.9700
C62 S6 1.802(5)
C63 H63A 0.9700
C63 H63B 0.9700
C63 C64 1.504(8)
C63 S6 1.799(6)
C64 H64A 0.9700
C64 H64B 0.9700
C64 C65 1.510(9)
C65 O19 1.197(7)
C65 O20 1.325(7)
C66 H66A 0.9700
C66 H66B 0.9700
C66 C67 1.529(6)
C66 O20 1.436(7)
C67 C68 1.516(6)
C67 C76 1.544(7)
C67 C1AA 1.522(6)
C68 H68A 0.9700
C68 H68B 0.9700
C68 O22 1.451(6)
C69 C70 1.490(8)
C69 O21 1.185(7)
C69 O22 1.333(6)
C70 H70A 0.9700
C70 H70B 0.9700
C70 C71 1.535(8)
C71 H71A 0.9700
C71 H71B 0.9700
C71 S5 1.795(6)
C72 H72A 0.9700
C72 H72B 0.9700
C72 C73 1.516(7)
C72 S5 1.813(5)
C73 H73A 0.9700
C73 H73B 0.9700
C73 C74 1.504(6)
C74 O23 1.192(7)
C74 O24 1.323(5)
C75 H75A 0.9700
C75 H75B 0.9700
C75 O24 1.465(5)
C76 H76A 0.9700
C76 H76B 0.9700
C76 C77 1.519(9)
C77 H77A 0.9600
C77 H77B 0.9600
C77 H77C 0.9600
C78 H78A 0.9700
C78 H78B 0.9700
C78 O2 1.450(6)
Cl2S C1S 1.7546
C1AA H1AA 0.9700
C1AA H1AB 0.9700
C1AA O14 1.449(5)
C1S H1SA 0.9700
C1S H1SB 0.9700
C1S Cl1S 1.7745

loop_
_exptl_oxdiff_crystal_face_indexfrac_h
_exptl_oxdiff_crystal_face_indexfrac_k
_exptl_oxdiff_crystal_face_indexfrac_l
_exptl_oxdiff_crystal_face_x
_exptl_oxdiff_crystal_face_y
_exptl_oxdiff_crystal_face_z
5.1440 -8.8631 3.2932 -0.6452 0.0853 0.7592
-3.1252 -11.8985 -3.2742 0.7518 -0.0979 0.6521
-4.9551 -7.2514 -4.3356 0.9502 -0.1243 0.2858
-6.9877 2.9954 -2.9989 0.8632 -0.2732 -0.4207
3.6734 10.8520 3.6176 -0.8184 0.1068 -0.5646
-1.1810 -13.6510 3.7106 -0.0545 -0.4115 0.9098
1.9961 -9.9855 4.9947 -0.5093 -0.2458 0.7713
6.7689 2.2790 -8.1212 0.1296 0.9887 -0.0756
-2.9985 13.9813 1.0000 -0.0210 -0.1675 -0.9807
-4.9977 6.9921 7.9921 -0.4040 -0.7913 -0.4852
1.5126 13.9387 2.1874 -0.5341 0.0692 -0.8426
-0.9987 -11.9828 4.9936 -0.2147 -0.4666 0.8224
4.9972 -9.9877 -5.9943 0.2576 0.6451 0.7072
1.9921 1.9988 7.9934 -0.9576 -0.3458 0.0269
8.9881 -4.9939 -2.9953 -0.4496 0.7698 0.5260
-0.9931 -4.9948 -7.9936 0.9101 0.3929 0.1955
-0.0054 10.9863 5.9959 -0.7163 -0.2939 -0.6400
-1.0037 12.9834 4.9968 -0.5611 -0.2860 -0.8101
1.6842 -14.5587 0.2194 0.0314 -0.0032 0.9995
-3.9978 -2.9942 8.9901 -0.4484 -0.8569 0.2074
6.9865 2.9964 2.9996 -0.9464 0.3166 0.0289
-7.9879 -6.9897 3.9931 0.4329 -0.8499 0.2972
-6.9883 -9.9858 2.9939 0.4795 -0.7405 0.5066
-7.9915 2.9974 6.9916 0.0124 -0.9643 -0.3166
8.9870 2.9951 -3.9933 -0.4664 0.8898 -0.0095
-8.9877 2.9966 2.9950 0.4773 -0.7842 -0.3954
-6.9926 -1.9957 7.9903 -0.1013 -0.9939 0.0495

loop_
_twin_individual_id
_twin_individual_mass_fraction_refined
1 0.77(2)
2 0.23(2)
